data_4107118
loop_
_publ_author_name
'Thomas J. Maimone'
'Phillip J. Milner'
'Tom Kinzel'
'Yong Zhang'
'Michael K. Takase'
'Stephen L. Buchwald'

_publ_section_title
;
 Evidence for in Situ Catalyst Modification during the Pd-Catalyzed
 Conversion of Aryl Triflates to Aryl Fluorides
;
_journal_name_full 'Journal of the American Chemical Society'
_journal_page_first 18106
_journal_page_last 18109
_journal_paper_doi 10.1021/ja208461k
_journal_volume 133
_journal_year 2011
_chemical_formula_sum 'C41 H62 Br O P Pd'
_chemical_formula_weight 788.19
_chemical_name_systematic
; 
 ? 
;
_space_group_IT_number 14
_symmetry_cell_setting monoclinic
_symmetry_space_group_name_Hall '-P 2yn'
_symmetry_space_group_name_H-M 'P 1 21/n 1'
_atom_sites_solution_hydrogens geom
_atom_sites_solution_primary direct
_atom_sites_solution_secondary difmap
_audit_creation_method SHELXL-97
_cell_angle_alpha 90.00
_cell_angle_beta 103.472(2)
_cell_angle_gamma 90.00
_cell_formula_units_Z 4
_cell_length_a 18.4713(17)
_cell_length_b 11.6250(11)
_cell_length_c 18.7030(18)
_cell_measurement_reflns_used 9857
_cell_measurement_temperature 100(2)
_cell_measurement_theta_max 30.60
_cell_measurement_theta_min 2.49
_cell_volume 3905.6(6)
_computing_cell_refinement 'SAINT 7.46A (Bruker-AXS, 2010)'
_computing_data_collection 'APEX2 v2010.7.0 (Bruker-AXS, 2010)'
_computing_data_reduction 'SAINT 7.46A (Bruker-AXS, 2010)'
_computing_molecular_graphics 'Bruker SHELXTL'
_computing_publication_material 'Bruker SHELXTL'
_computing_structure_refinement 'SHELXL-97 (Sheldrick, 2008)'
_computing_structure_solution 'SHELXS-97 (Sheldrick, 2008)'
_diffrn_ambient_temperature 100(2)
_diffrn_detector_area_resol_mean 8.3
_diffrn_measured_fraction_theta_full 0.999
_diffrn_measured_fraction_theta_max 0.999
_diffrn_measurement_device_type 'Bruker Smart APEX2 CCD'
_diffrn_measurement_method '\f and \w scans'
_diffrn_radiation_monochromator graphite
_diffrn_radiation_source 'fine-focus sealed tube'
_diffrn_radiation_type MoK\a
_diffrn_radiation_wavelength 0.71073
_diffrn_reflns_av_R_equivalents 0.0673
_diffrn_reflns_av_sigmaI/netI 0.0410
_diffrn_reflns_limit_h_max 25
_diffrn_reflns_limit_h_min -26
_diffrn_reflns_limit_k_max 16
_diffrn_reflns_limit_k_min -16
_diffrn_reflns_limit_l_max 26
_diffrn_reflns_limit_l_min -26
_diffrn_reflns_number 88255
_diffrn_reflns_theta_full 30.03
_diffrn_reflns_theta_max 30.03
_diffrn_reflns_theta_min 1.40
_exptl_absorpt_coefficient_mu 1.568
_exptl_absorpt_correction_T_max 0.9257
_exptl_absorpt_correction_T_min 0.7988
_exptl_absorpt_correction_type multi-scan
_exptl_absorpt_process_details 'SADABS (Sheldrick, 2009)'
_exptl_crystal_colour yellow
_exptl_crystal_density_diffrn 1.340
_exptl_crystal_description plate
_exptl_crystal_F_000 1648
_exptl_crystal_size_max 0.15
_exptl_crystal_size_mid 0.15
_exptl_crystal_size_min 0.05
_refine_diff_density_max 0.473
_refine_diff_density_min -0.785
_refine_diff_density_rms 0.089
_refine_ls_extinction_method none
_refine_ls_goodness_of_fit_ref 1.016
_refine_ls_hydrogen_treatment constr
_refine_ls_matrix_type full
_refine_ls_number_parameters 457
_refine_ls_number_reflns 11416
_refine_ls_number_restraints 101
_refine_ls_restrained_S_all 1.013
_refine_ls_R_factor_all 0.0529
_refine_ls_R_factor_gt 0.0319
_refine_ls_shift/su_max 0.003
_refine_ls_shift/su_mean 0.000
_refine_ls_structure_factor_coef Fsqd
_refine_ls_weighting_details 'calc w=1/[\s^2^(Fo^2^)+(0.0300P)^2^+2.6907P] where P=(Fo^2^+2Fc^2^)/3'
_refine_ls_weighting_scheme calc
_refine_ls_wR_factor_gt 0.0659
_refine_ls_wR_factor_ref 0.0733
_reflns_number_gt 8863
_reflns_number_total 11416
_reflns_threshold_expression >2sigma(I)
_cod_data_source_file ja208461k_si_001.cif
_cod_data_source_block x11038
_cod_database_code 4107118

loop_
_symmetry_equiv_pos_as_xyz
'x, y, z'
'-x+1/2, y+1/2, -z+1/2'
'-x, -y, -z'
'x-1/2, -y-1/2, z-1/2'

loop_
_atom_site_label
_atom_site_type_symbol
_atom_site_fract_x
_atom_site_fract_y
_atom_site_fract_z
_atom_site_U_iso_or_equiv
_atom_site_adp_type
_atom_site_occupancy
_atom_site_symmetry_multiplicity
_atom_site_calc_flag
_atom_site_refinement_flags
_atom_site_disorder_assembly
_atom_site_disorder_group
Pd1 Pd 0.635096(8) 0.163028(13) 0.868168(8) 0.01332(4) Uani 1 1 d . . .
Br1 Br 0.684033(13) -0.028495(18) 0.911177(12) 0.02033(5) Uani 1 1 d . . .
P1 P 0.60408(3) 0.34211(5) 0.81211(3) 0.01299(10) Uani 1 1 d . . .
C1 C 0.65840(12) 0.37638(18) 0.73883(11) 0.0165(4) Uani 1 1 d . . .
C2 C 0.62210(12) 0.45765(19) 0.67631(12) 0.0209(4) Uani 1 1 d . . .
H2A H 0.6124 0.5321 0.6968 0.031 Uiso 1 1 calc R . .
H2B H 0.5751 0.4243 0.6488 0.031 Uiso 1 1 calc R . .
H2C H 0.6556 0.4686 0.6432 0.031 Uiso 1 1 calc R . .
C3 C 0.67263(12) 0.26263(19) 0.70273(12) 0.0203(4) Uani 1 1 d . . .
H3A H 0.7034 0.2771 0.6675 0.030 Uiso 1 1 calc R . .
H3B H 0.6250 0.2291 0.6770 0.030 Uiso 1 1 calc R . .
H3C H 0.6985 0.2091 0.7406 0.030 Uiso 1 1 calc R . .
C4 C 0.73432(11) 0.4269(2) 0.77632(12) 0.0197(4) Uani 1 1 d . . .
H4A H 0.7649 0.4347 0.7402 0.029 Uiso 1 1 calc R . .
H4B H 0.7593 0.3756 0.8161 0.029 Uiso 1 1 calc R . .
H4C H 0.7274 0.5027 0.7967 0.029 Uiso 1 1 calc R . .
C5 C 0.50040(11) 0.36566(18) 0.77248(11) 0.0165(4) Uani 1 1 d . . .
C6 C 0.47449(11) 0.29046(19) 0.70372(11) 0.0190(4) Uani 1 1 d . . .
H6A H 0.4203 0.2964 0.6863 0.029 Uiso 1 1 calc R . .
H6B H 0.4882 0.2102 0.7159 0.029 Uiso 1 1 calc R . .
H6C H 0.4984 0.3168 0.6651 0.029 Uiso 1 1 calc R . .
C7 C 0.47475(12) 0.48926(19) 0.75219(12) 0.0208(4) Uani 1 1 d . . .
H7A H 0.4207 0.4903 0.7325 0.031 Uiso 1 1 calc R . .
H7B H 0.4996 0.5186 0.7149 0.031 Uiso 1 1 calc R . .
H7C H 0.4876 0.5379 0.7961 0.031 Uiso 1 1 calc R . .
C8 C 0.46024(11) 0.3258(2) 0.83123(12) 0.0202(4) Uani 1 1 d . . .
H8A H 0.4692 0.3813 0.8718 0.030 Uiso 1 1 calc R . .
H8B H 0.4792 0.2502 0.8499 0.030 Uiso 1 1 calc R . .
H8C H 0.4067 0.3205 0.8096 0.030 Uiso 1 1 calc R . .
C11 C 0.63693(11) 0.44722(18) 0.88736(11) 0.0141(4) Uani 1 1 d . . .
C12 C 0.63615(11) 0.56698(18) 0.87574(11) 0.0163(4) Uani 1 1 d . . .
O1 O 0.61123(9) 0.60302(13) 0.80520(8) 0.0202(3) Uani 1 1 d . . .
C17 C 0.60302(13) 0.72388(19) 0.79119(13) 0.0229(5) Uani 1 1 d . . .
H17A H 0.5699 0.7565 0.8199 0.034 Uiso 1 1 calc R . .
H17B H 0.5817 0.7367 0.7387 0.034 Uiso 1 1 calc R . .
H17C H 0.6518 0.7612 0.8054 0.034 Uiso 1 1 calc R . .
C13 C 0.66175(12) 0.64379(18) 0.93287(12) 0.0188(4) Uani 1 1 d . . .
H13 H 0.6599 0.7243 0.9239 0.023 Uiso 1 1 calc R . .
C14 C 0.68971(12) 0.60191(19) 1.00243(12) 0.0202(4) Uani 1 1 d . . .
H14 H 0.7063 0.6547 1.0416 0.024 Uiso 1 1 calc R . .
C15 C 0.69454(12) 0.48493(19) 1.01738(11) 0.0177(4) Uani 1 1 d . . .
C18 C 0.73014(13) 0.4476(2) 1.09520(11) 0.0218(5) Uani 1 1 d . . .
H18A H 0.7838 0.4373 1.1004 0.033 Uiso 1 1 calc R . .
H18B H 0.7080 0.3748 1.1058 0.033 Uiso 1 1 calc R . .
H18C H 0.7216 0.5066 1.1298 0.033 Uiso 1 1 calc R . .
C16 C 0.66844(11) 0.40641(17) 0.95913(11) 0.0139(4) Uani 1 1 d . . .
C21 C 0.68145(11) 0.28224(17) 0.98173(11) 0.0141(4) Uani 1 1 d . . .
C22 C 0.75538(11) 0.23923(18) 0.99372(11) 0.0150(4) Uani 1 1 d . . .
C27 C 0.81360(11) 0.29478(18) 0.95934(11) 0.0163(4) Uani 1 1 d . . .
H27 H 0.7915 0.3659 0.9329 0.020 Uiso 1 1 calc R . .
C28 C 0.83504(12) 0.21327(19) 0.90346(12) 0.0196(4) Uani 1 1 d . . .
H28A H 0.8616 0.1467 0.9292 0.029 Uiso 1 1 calc R . .
H28B H 0.8674 0.2537 0.8770 0.029 Uiso 1 1 calc R . .
H28C H 0.7900 0.1872 0.8684 0.029 Uiso 1 1 calc R . .
C29 C 0.88430(12) 0.3289(2) 1.01663(12) 0.0249(5) Uani 1 1 d . . .
H29A H 0.8708 0.3777 1.0542 0.037 Uiso 1 1 calc R . .
H29B H 0.9178 0.3713 0.9924 0.037 Uiso 1 1 calc R . .
H29C H 0.9094 0.2595 1.0398 0.037 Uiso 1 1 calc R . .
C23 C 0.77655(11) 0.14647(18) 1.04102(11) 0.0154(4) Uani 1 1 d . . .
H23 H 0.8258 0.1176 1.0482 0.018 Uiso 1 1 calc R . .
C24 C 0.72825(11) 0.09481(18) 1.07796(11) 0.0160(4) Uani 1 1 d . . .
C30 C 0.75503(12) -0.0010(2) 1.13243(12) 0.0203(4) Uani 1 1 d . . .
H30 H 0.8057 -0.0247 1.1274 0.024 Uiso 1 1 calc R . .
C31 C 0.76243(13) 0.0421(2) 1.21084(12) 0.0288(5) Uani 1 1 d . . .
H31A H 0.7953 0.1094 1.2194 0.043 Uiso 1 1 calc R . .
H31B H 0.7835 -0.0188 1.2457 0.043 Uiso 1 1 calc R . .
H31C H 0.7132 0.0636 1.2178 0.043 Uiso 1 1 calc R . .
C32 C 0.70470(14) -0.1071(2) 1.11793(14) 0.0312(6) Uani 1 1 d . . .
H32A H 0.6560 -0.0882 1.1272 0.047 Uiso 1 1 calc R . .
H32B H 0.7274 -0.1697 1.1506 0.047 Uiso 1 1 calc R . .
H32C H 0.6984 -0.1312 1.0667 0.047 Uiso 1 1 calc R . .
C25 C 0.65555(11) 0.13563(18) 1.06501(11) 0.0161(4) Uani 1 1 d . . .
H25 H 0.6214 0.0991 1.0886 0.019 Uiso 1 1 calc R . .
C26 C 0.63141(11) 0.22775(18) 1.01887(11) 0.0153(4) Uani 1 1 d . . .
C33 C 0.55342(11) 0.27444(19) 1.01287(12) 0.0178(4) Uani 1 1 d . . .
H33 H 0.5408 0.3248 0.9683 0.021 Uiso 1 1 calc R . .
C34 C 0.49474(12) 0.1788(2) 1.00294(13) 0.0227(5) Uani 1 1 d . . .
H34A H 0.5024 0.1249 0.9651 0.034 Uiso 1 1 calc R . .
H34B H 0.4449 0.2126 0.9879 0.034 Uiso 1 1 calc R . .
H34C H 0.4994 0.1376 1.0495 0.034 Uiso 1 1 calc R . .
C35 C 0.54843(13) 0.3483(2) 1.07944(14) 0.0292(5) Uani 1 1 d . . .
H35A H 0.5623 0.3018 1.1243 0.044 Uiso 1 1 calc R . .
H35B H 0.4973 0.3763 1.0735 0.044 Uiso 1 1 calc R . .
H35C H 0.5824 0.4139 1.0831 0.044 Uiso 1 1 calc R . .
C41 C 0.56841(11) 0.06801(18) 0.79004(11) 0.0161(4) Uani 1 1 d . A .
C42 C 0.58519(12) 0.03014(18) 0.72499(12) 0.0180(4) Uani 1 1 d . . .
H42 H 0.6324 0.0480 0.7157 0.022 Uiso 1 1 calc R . .
C43 C 0.53467(12) -0.0328(2) 0.67380(13) 0.0233(5) Uani 1 1 d . A .
H43 H 0.5472 -0.0551 0.6293 0.028 Uiso 1 1 calc R . .
C44 C 0.46592(12) -0.0642(2) 0.68590(14) 0.0276(5) Uani 1 1 d D . .
C47 C 0.40995(17) -0.1266(3) 0.62600(19) 0.0289(7) Uani 0.843(5) 1 d PDU A 1
H47A H 0.3991 -0.0790 0.5809 0.035 Uiso 0.843(5) 1 calc PR A 1
H47B H 0.3629 -0.1368 0.6420 0.035 Uiso 0.843(5) 1 calc PR A 1
C48 C 0.43839(15) -0.2436(2) 0.60856(15) 0.0237(7) Uani 0.843(5) 1 d PDU A 1
H48A H 0.4880 -0.2337 0.5978 0.028 Uiso 0.843(5) 1 calc PR A 1
H48B H 0.4446 -0.2932 0.6526 0.028 Uiso 0.843(5) 1 calc PR A 1
C49 C 0.3878(2) -0.3040(3) 0.54405(19) 0.0314(8) Uani 0.843(5) 1 d PDU A 1
H49A H 0.3801 -0.2540 0.5001 0.038 Uiso 0.843(5) 1 calc PR A 1
H49B H 0.3386 -0.3175 0.5552 0.038 Uiso 0.843(5) 1 calc PR A 1
C50 C 0.4204(3) -0.4185(4) 0.5274(3) 0.0403(10) Uani 0.843(5) 1 d PDU A 1
H50A H 0.3864 -0.4552 0.4855 0.060 Uiso 0.843(5) 1 calc PR A 1
H50B H 0.4271 -0.4688 0.5705 0.060 Uiso 0.843(5) 1 calc PR A 1
H50C H 0.4686 -0.4053 0.5155 0.060 Uiso 0.843(5) 1 calc PR A 1
C47A C 0.4217(9) -0.1770(14) 0.6511(7) 0.026(3) Uani 0.157(5) 1 d PDU A 2
H47C H 0.4526 -0.2463 0.6664 0.031 Uiso 0.157(5) 1 calc PR A 2
H47D H 0.3751 -0.1849 0.6683 0.031 Uiso 0.157(5) 1 calc PR A 2
C48A C 0.4038(9) -0.1646(12) 0.5673(7) 0.027(3) Uani 0.157(5) 1 d PDU A 2
H48C H 0.3722 -0.0956 0.5535 0.033 Uiso 0.157(5) 1 calc PR A 2
H48D H 0.4509 -0.1509 0.5520 0.033 Uiso 0.157(5) 1 calc PR A 2
C49A C 0.3648(10) -0.2661(15) 0.5242(10) 0.028(3) Uani 0.157(5) 1 d PDU A 2
H49C H 0.3458 -0.2428 0.4723 0.033 Uiso 0.157(5) 1 calc PR A 2
H49D H 0.3215 -0.2878 0.5441 0.033 Uiso 0.157(5) 1 calc PR A 2
C50A C 0.4150(13) -0.3703(18) 0.5269(14) 0.034(4) Uani 0.157(5) 1 d PDU A 2
H50D H 0.3872 -0.4324 0.4973 0.051 Uiso 0.157(5) 1 calc PR A 2
H50E H 0.4323 -0.3960 0.5779 0.051 Uiso 0.157(5) 1 calc PR A 2
H50F H 0.4580 -0.3495 0.5072 0.051 Uiso 0.157(5) 1 calc PR A 2
C45 C 0.45107(13) -0.0334(2) 0.75258(14) 0.0266(5) Uani 1 1 d . A .
H45 H 0.4056 -0.0572 0.7635 0.032 Uiso 1 1 calc R . .
C46 C 0.50108(12) 0.03150(19) 0.80387(13) 0.0216(5) Uani 1 1 d . . .
H46 H 0.4892 0.0513 0.8491 0.026 Uiso 1 1 calc R A .

loop_
_atom_site_aniso_label
_atom_site_aniso_U_11
_atom_site_aniso_U_22
_atom_site_aniso_U_33
_atom_site_aniso_U_23
_atom_site_aniso_U_13
_atom_site_aniso_U_12
Pd1 0.01656(7) 0.01018(7) 0.01414(7) -0.00076(6) 0.00546(5) -0.00066(6)
Br1 0.02979(12) 0.01147(10) 0.01854(10) 0.00001(8) 0.00323(8) 0.00055(8)
P1 0.0148(2) 0.0111(2) 0.0138(2) -0.00053(19) 0.00476(18) -0.0003(2)
C1 0.0205(10) 0.0152(10) 0.0153(9) 0.0011(8) 0.0071(8) -0.0025(8)
C2 0.0250(11) 0.0210(11) 0.0178(10) 0.0031(9) 0.0075(8) -0.0021(9)
C3 0.0236(11) 0.0198(11) 0.0197(10) -0.0009(9) 0.0096(9) -0.0014(9)
C4 0.0199(10) 0.0215(11) 0.0194(10) 0.0010(9) 0.0084(8) -0.0044(9)
C5 0.0158(9) 0.0153(10) 0.0187(10) 0.0007(8) 0.0043(8) 0.0012(8)
C6 0.0175(10) 0.0194(11) 0.0191(10) -0.0013(9) 0.0019(8) 0.0008(8)
C7 0.0188(10) 0.0181(11) 0.0250(11) 0.0011(9) 0.0041(9) 0.0041(8)
C8 0.0162(9) 0.0228(11) 0.0227(11) -0.0001(9) 0.0065(8) 0.0015(9)
C11 0.0141(9) 0.0127(9) 0.0168(10) -0.0019(7) 0.0061(7) -0.0006(7)
C12 0.0160(9) 0.0141(10) 0.0195(10) 0.0008(8) 0.0057(8) 0.0022(8)
O1 0.0282(8) 0.0112(7) 0.0202(8) 0.0013(6) 0.0035(6) -0.0003(6)
C17 0.0278(12) 0.0138(11) 0.0271(12) 0.0043(9) 0.0063(9) 0.0006(9)
C13 0.0232(10) 0.0105(10) 0.0241(11) -0.0019(8) 0.0084(8) -0.0010(8)
C14 0.0235(11) 0.0160(11) 0.0212(11) -0.0078(8) 0.0057(8) -0.0029(8)
C15 0.0214(10) 0.0173(10) 0.0157(10) -0.0041(8) 0.0073(8) -0.0013(8)
C18 0.0291(12) 0.0215(11) 0.0148(10) -0.0044(9) 0.0049(9) -0.0034(9)
C16 0.0140(9) 0.0119(9) 0.0182(10) -0.0011(8) 0.0085(7) 0.0000(7)
C21 0.0165(9) 0.0130(10) 0.0132(9) -0.0020(7) 0.0046(7) -0.0013(8)
C22 0.0176(9) 0.0148(10) 0.0139(9) -0.0026(8) 0.0060(7) -0.0031(8)
C27 0.0172(9) 0.0150(10) 0.0184(10) 0.0010(8) 0.0078(8) -0.0018(8)
C28 0.0209(10) 0.0184(11) 0.0222(11) -0.0011(9) 0.0103(8) -0.0008(9)
C29 0.0240(11) 0.0282(13) 0.0238(11) -0.0013(10) 0.0080(9) -0.0106(10)
C23 0.0162(9) 0.0145(10) 0.0165(9) -0.0005(8) 0.0059(7) 0.0002(8)
C24 0.0196(10) 0.0148(10) 0.0141(9) -0.0008(8) 0.0052(8) -0.0026(8)
C30 0.0192(10) 0.0239(11) 0.0188(10) 0.0052(9) 0.0062(8) 0.0010(9)
C31 0.0243(11) 0.0438(16) 0.0189(11) 0.0057(10) 0.0063(9) 0.0007(11)
C32 0.0341(13) 0.0241(13) 0.0333(14) 0.0117(11) 0.0040(11) -0.0037(11)
C25 0.0175(9) 0.0181(10) 0.0141(9) 0.0001(8) 0.0066(7) -0.0023(8)
C26 0.0168(9) 0.0158(10) 0.0148(9) -0.0038(8) 0.0069(8) -0.0019(8)
C33 0.0168(9) 0.0195(11) 0.0186(10) -0.0003(8) 0.0074(8) 0.0005(8)
C34 0.0187(10) 0.0239(12) 0.0276(12) -0.0023(9) 0.0095(9) -0.0020(9)
C35 0.0224(11) 0.0336(14) 0.0352(13) -0.0132(11) 0.0139(10) 0.0004(10)
C41 0.0187(10) 0.0106(9) 0.0195(10) -0.0017(8) 0.0054(8) -0.0007(8)
C42 0.0175(10) 0.0157(10) 0.0223(11) -0.0027(8) 0.0074(8) 0.0015(8)
C43 0.0222(11) 0.0240(12) 0.0240(11) -0.0098(9) 0.0057(9) 0.0005(9)
C44 0.0179(10) 0.0282(13) 0.0345(13) -0.0132(11) 0.0022(9) -0.0014(10)
C47 0.0239(15) 0.0212(15) 0.0361(18) -0.0054(13) -0.0043(13) -0.0003(12)
C48 0.0241(14) 0.0180(13) 0.0265(14) -0.0051(11) 0.0011(11) -0.0030(10)
C49 0.045(2) 0.0210(17) 0.0243(18) -0.0034(13) -0.0009(14) -0.0120(15)
C50 0.062(3) 0.030(2) 0.033(2) -0.014(2) 0.0193(18) -0.015(2)
C47A 0.018(6) 0.041(8) 0.021(5) -0.004(6) 0.008(5) 0.000(6)
C48A 0.033(6) 0.025(6) 0.021(5) -0.001(5) 0.002(5) -0.007(5)
C49A 0.031(8) 0.028(8) 0.024(7) -0.003(6) 0.007(6) -0.012(6)
C50A 0.044(10) 0.029(9) 0.024(9) -0.008(10) -0.001(7) -0.007(9)
C45 0.0180(10) 0.0253(12) 0.0386(14) -0.0085(10) 0.0109(10) -0.0041(9)
C46 0.0233(11) 0.0180(11) 0.0262(11) -0.0054(9) 0.0114(9) -0.0024(9)

loop_
_atom_type_symbol
_atom_type_description
_atom_type_scat_dispersion_real
_atom_type_scat_dispersion_imag
_atom_type_scat_source
C C 0.0033 0.0016 'International Tables Vol C Tables 4.2.6.8 and 6.1.1.4'
H H 0.0000 0.0000 'International Tables Vol C Tables 4.2.6.8 and 6.1.1.4'
O O 0.0106 0.0060 'International Tables Vol C Tables 4.2.6.8 and 6.1.1.4'
P P 0.1023 0.0942 'International Tables Vol C Tables 4.2.6.8 and 6.1.1.4'
Br Br -0.2901 2.4595 'International Tables Vol C Tables 4.2.6.8 and 6.1.1.4'
Pd Pd -0.9988 1.0072 'International Tables Vol C Tables 4.2.6.8 and 6.1.1.4'

loop_
_geom_angle_atom_site_label_1
_geom_angle_atom_site_label_2
_geom_angle_atom_site_label_3
_geom_angle
C41 Pd1 P1 96.81(6)
C41 Pd1 Br1 81.77(6)
P1 Pd1 Br1 169.004(14)
C41 Pd1 C21 161.52(7)
P1 Pd1 C21 83.56(5)
Br1 Pd1 C21 101.26(5)
C11 P1 C5 108.78(9)
C11 P1 C1 105.78(9)
C5 P1 C1 109.73(9)
C11 P1 Pd1 104.07(7)
C5 P1 Pd1 114.89(7)
C1 P1 Pd1 112.96(7)
C2 C1 C4 107.73(17)
C2 C1 C3 106.56(17)
C4 C1 C3 107.42(18)
C2 C1 P1 117.68(14)
C4 C1 P1 109.14(14)
C3 C1 P1 107.87(14)
C1 C2 H2A 109.5
C1 C2 H2B 109.5
H2A C2 H2B 109.5
C1 C2 H2C 109.5
H2A C2 H2C 109.5
H2B C2 H2C 109.5
C1 C3 H3A 109.5
C1 C3 H3B 109.5
H3A C3 H3B 109.5
C1 C3 H3C 109.5
H3A C3 H3C 109.5
H3B C3 H3C 109.5
C1 C4 H4A 109.5
C1 C4 H4B 109.5
H4A C4 H4B 109.5
C1 C4 H4C 109.5
H4A C4 H4C 109.5
H4B C4 H4C 109.5
C7 C5 C8 106.69(17)
C7 C5 C6 107.95(17)
C8 C5 C6 108.64(17)
C7 C5 P1 117.11(15)
C8 C5 P1 106.73(14)
C6 C5 P1 109.43(14)
C5 C6 H6A 109.5
C5 C6 H6B 109.5
H6A C6 H6B 109.5
C5 C6 H6C 109.5
H6A C6 H6C 109.5
H6B C6 H6C 109.5
C5 C7 H7A 109.5
C5 C7 H7B 109.5
H7A C7 H7B 109.5
C5 C7 H7C 109.5
H7A C7 H7C 109.5
H7B C7 H7C 109.5
C5 C8 H8A 109.5
C5 C8 H8B 109.5
H8A C8 H8B 109.5
C5 C8 H8C 109.5
H8A C8 H8C 109.5
H8B C8 H8C 109.5
C12 C11 C16 117.71(18)
C12 C11 P1 122.95(16)
C16 C11 P1 119.23(15)
O1 C12 C13 121.79(19)
O1 C12 C11 116.34(18)
C13 C12 C11 121.8(2)
C12 O1 C17 118.57(17)
O1 C17 H17A 109.5
O1 C17 H17B 109.5
H17A C17 H17B 109.5
O1 C17 H17C 109.5
H17A C17 H17C 109.5
H17B C17 H17C 109.5
C14 C13 C12 119.1(2)
C14 C13 H13 120.4
C12 C13 H13 120.4
C13 C14 C15 122.1(2)
C13 C14 H14 119.0
C15 C14 H14 119.0
C14 C15 C16 118.8(2)
C14 C15 C18 117.90(19)
C16 C15 C18 123.23(19)
C15 C18 H18A 109.5
C15 C18 H18B 109.5
H18A C18 H18B 109.5
C15 C18 H18C 109.5
H18A C18 H18C 109.5
H18B C18 H18C 109.5
C11 C16 C15 120.30(19)
C11 C16 C21 126.20(18)
C15 C16 C21 113.44(18)
C22 C21 C26 118.30(18)
C22 C21 C16 117.73(17)
C26 C21 C16 118.85(17)
C22 C21 Pd1 93.72(12)
C26 C21 Pd1 91.99(12)
C16 C21 Pd1 106.88(12)
C23 C22 C21 119.33(18)
C23 C22 C27 118.46(18)
C21 C22 C27 122.14(18)
C22 C27 C28 110.32(17)
C22 C27 C29 112.65(17)
C28 C27 C29 108.86(18)
C22 C27 H27 108.3
C28 C27 H27 108.3
C29 C27 H27 108.3
C27 C28 H28A 109.5
C27 C28 H28B 109.5
H28A C28 H28B 109.5
C27 C28 H28C 109.5
H28A C28 H28C 109.5
H28B C28 H28C 109.5
C27 C29 H29A 109.5
C27 C29 H29B 109.5
H29A C29 H29B 109.5
C27 C29 H29C 109.5
H29A C29 H29C 109.5
H29B C29 H29C 109.5
C24 C23 C22 122.30(19)
C24 C23 H23 118.8
C22 C23 H23 118.8
C23 C24 C25 118.20(19)
C23 C24 C30 120.49(19)
C25 C24 C30 121.29(18)
C24 C30 C31 110.29(19)
C24 C30 C32 112.59(18)
C31 C30 C32 110.51(19)
C24 C30 H30 107.8
C31 C30 H30 107.8
C32 C30 H30 107.8
C30 C31 H31A 109.5
C30 C31 H31B 109.5
H31A C31 H31B 109.5
C30 C31 H31C 109.5
H31A C31 H31C 109.5
H31B C31 H31C 109.5
C30 C32 H32A 109.5
C30 C32 H32B 109.5
H32A C32 H32B 109.5
C30 C32 H32C 109.5
H32A C32 H32C 109.5
H32B C32 H32C 109.5
C26 C25 C24 122.07(18)
C26 C25 H25 119.0
C24 C25 H25 119.0
C25 C26 C21 119.75(18)
C25 C26 C33 119.04(17)
C21 C26 C33 121.06(18)
C26 C33 C35 112.06(18)
C26 C33 C34 112.41(18)
C35 C33 C34 109.27(17)
C26 C33 H33 107.6
C35 C33 H33 107.6
C34 C33 H33 107.6
C33 C34 H34A 109.5
C33 C34 H34B 109.5
H34A C34 H34B 109.5
C33 C34 H34C 109.5
H34A C34 H34C 109.5
H34B C34 H34C 109.5
C33 C35 H35A 109.5
C33 C35 H35B 109.5
H35A C35 H35B 109.5
C33 C35 H35C 109.5
H35A C35 H35C 109.5
H35B C35 H35C 109.5
C46 C41 C42 117.06(19)
C46 C41 Pd1 117.06(15)
C42 C41 Pd1 125.79(15)
C43 C42 C41 121.35(19)
C43 C42 H42 119.3
C41 C42 H42 119.3
C42 C43 C44 121.5(2)
C42 C43 H43 119.3
C44 C43 H43 119.3
C45 C44 C43 117.3(2)
C45 C44 C47 122.9(2)
C43 C44 C47 119.7(2)
C45 C44 C47A 112.9(5)
C43 C44 C47A 123.2(6)
C44 C47 C48 112.0(2)
C44 C47 H47A 109.2
C48 C47 H47A 109.2
C44 C47 H47B 109.2
C48 C47 H47B 109.2
H47A C47 H47B 107.9
C49 C48 C47 113.9(3)
C49 C48 H48A 108.8
C47 C48 H48A 108.8
C49 C48 H48B 108.8
C47 C48 H48B 108.8
H48A C48 H48B 107.7
C48 C49 C50 111.6(3)
C48 C49 H49A 109.3
C50 C49 H49A 109.3
C48 C49 H49B 109.3
C50 C49 H49B 109.3
H49A C49 H49B 108.0
C49 C50 H50A 109.5
C49 C50 H50B 109.5
H50A C50 H50B 109.5
C49 C50 H50C 109.5
H50A C50 H50C 109.5
H50B C50 H50C 109.5
C48A C47A C44 107.9(11)
C48A C47A H47C 110.1
C44 C47A H47C 110.1
C48A C47A H47D 110.1
C44 C47A H47D 110.1
H47C C47A H47D 108.4
C49A C48A C47A 115.7(12)
C49A C48A H48C 108.3
C47A C48A H48C 108.3
C49A C48A H48D 108.3
C47A C48A H48D 108.3
H48C C48A H48D 107.4
C48A C49A C50A 113.1(15)
C48A C49A H49C 109.0
C50A C49A H49C 109.0
C48A C49A H49D 109.0
C50A C49A H49D 109.0
H49C C49A H49D 107.8
C49A C50A H50D 109.5
C49A C50A H50E 109.5
H50D C50A H50E 109.5
C49A C50A H50F 109.5
H50D C50A H50F 109.5
H50E C50A H50F 109.5
C44 C45 C46 121.5(2)
C44 C45 H45 119.2
C46 C45 H45 119.2
C45 C46 C41 121.0(2)
C45 C46 H46 119.5
C41 C46 H46 119.5

loop_
_geom_bond_atom_site_label_1
_geom_bond_atom_site_label_2
_geom_bond_distance
Pd1 C41 2.008(2)
Pd1 P1 2.3413(6)
Pd1 Br1 2.4663(3)
Pd1 C21 2.514(2)
P1 C11 1.856(2)
P1 C5 1.905(2)
P1 C1 1.920(2)
C1 C2 1.531(3)
C1 C4 1.531(3)
C1 C3 1.535(3)
C2 H2A 0.9800
C2 H2B 0.9800
C2 H2C 0.9800
C3 H3A 0.9800
C3 H3B 0.9800
C3 H3C 0.9800
C4 H4A 0.9800
C4 H4B 0.9800
C4 H4C 0.9800
C5 C7 1.533(3)
C5 C8 1.534(3)
C5 C6 1.536(3)
C6 H6A 0.9800
C6 H6B 0.9800
C6 H6C 0.9800
C7 H7A 0.9800
C7 H7B 0.9800
C7 H7C 0.9800
C8 H8A 0.9800
C8 H8B 0.9800
C8 H8C 0.9800
C11 C12 1.409(3)
C11 C16 1.415(3)
C12 O1 1.358(2)
C12 C13 1.388(3)
O1 C17 1.431(3)
C17 H17A 0.9800
C17 H17B 0.9800
C17 H17C 0.9800
C13 C14 1.372(3)
C13 H13 0.9500
C14 C15 1.387(3)
C14 H14 0.9500
C15 C16 1.417(3)
C15 C18 1.514(3)
C18 H18A 0.9800
C18 H18B 0.9800
C18 H18C 0.9800
C16 C21 1.507(3)
C21 C22 1.422(3)
C21 C26 1.427(3)
C22 C23 1.392(3)
C22 C27 1.520(3)
C27 C28 1.530(3)
C27 C29 1.536(3)
C27 H27 1.0000
C28 H28A 0.9800
C28 H28B 0.9800
C28 H28C 0.9800
C29 H29A 0.9800
C29 H29B 0.9800
C29 H29C 0.9800
C23 C24 1.386(3)
C23 H23 0.9500
C24 C25 1.391(3)
C24 C30 1.513(3)
C30 C31 1.526(3)
C30 C32 1.529(3)
C30 H30 1.0000
C31 H31A 0.9800
C31 H31B 0.9800
C31 H31C 0.9800
C32 H32A 0.9800
C32 H32B 0.9800
C32 H32C 0.9800
C25 C26 1.382(3)
C25 H25 0.9500
C26 C33 1.519(3)
C33 C35 1.533(3)
C33 C34 1.534(3)
C33 H33 1.0000
C34 H34A 0.9800
C34 H34B 0.9800
C34 H34C 0.9800
C35 H35A 0.9800
C35 H35B 0.9800
C35 H35C 0.9800
C41 C46 1.394(3)
C41 C42 1.395(3)
C42 C43 1.381(3)
C42 H42 0.9500
C43 C44 1.390(3)
C43 H43 0.9500
C44 C45 1.385(3)
C44 C47 1.520(4)
C44 C47A 1.601(13)
C47 C48 1.520(4)
C47 H47A 0.9900
C47 H47B 0.9900
C48 C49 1.516(4)
C48 H48A 0.9900
C48 H48B 0.9900
C49 C50 1.523(5)
C49 H49A 0.9900
C49 H49B 0.9900
C50 H50A 0.9800
C50 H50B 0.9800
C50 H50C 0.9800
C47A C48A 1.532(15)
C47A H47C 0.9900
C47A H47D 0.9900
C48A C49A 1.513(15)
C48A H48C 0.9900
C48A H48D 0.9900
C49A C50A 1.519(17)
C49A H49C 0.9900
C49A H49D 0.9900
C50A H50D 0.9800
C50A H50E 0.9800
C50A H50F 0.9800
C45 C46 1.389(3)
C45 H45 0.9500
C46 H46 0.9500
